data_1553001
loop_
_publ_author_name
'Godin, Fran\,cois'
'Duplessis, Martin'
'Buonomano, Cindy'
'Trinh, Thao'
'Houde, Karine'
'Chapdelaine, Daniel'
'Rodrigue, Jacques'
'Boutros, Andr\'e'
'Guindon, Yvan'

_publ_section_title
;
 Stereocontrolled synthesis of propionate motifs froml-lactic andl-alanine
 aldehydes. A DFT study of the hydrogen transfer under endocyclic control
;
_journal_issue 8
_journal_name_full 'Org. Chem. Front.'
_journal_page_first 974
_journal_paper_doi 10.1039/C4QO00142G
_journal_volume 1
_journal_year 2014
_chemical_compound_source 'Synthesized by the authors. See text'
_chemical_formula_sum 'C27 H31 N O3 Se'
_chemical_formula_weight 496.49
_space_group_IT_number 19
_space_group_name_Hall 'P 2ac 2ab'
_space_group_name_H-M_alt 'P 21 21 21'
_symmetry_cell_setting orthorhombic
_symmetry_space_group_name_Hall 'P 2ac 2ab'
_symmetry_space_group_name_H-M 'P 21 21 21'
_atom_sites_solution_hydrogens geom
_atom_sites_solution_primary direct
_atom_sites_solution_secondary difmap
_audit_creation_method SHELXL-97
_cell_angle_alpha 90.00
_cell_angle_beta 90.00
_cell_angle_gamma 90.00
_cell_formula_units_Z 4
_cell_length_a 7.25170(10)
_cell_length_b 14.3878(2)
_cell_length_c 24.2920(4)
_cell_measurement_reflns_used 14133
_cell_measurement_temperature 220(2)
_cell_measurement_theta_max 72.75
_cell_measurement_theta_min 3.57
_cell_volume 2534.53(6)
_computing_cell_refinement 'SMART (Bruker, 1999)'
_computing_data_collection 'SMART (Bruker, 1999)'
_computing_data_reduction 'SAINT (Bruker, 1999)'
_computing_molecular_graphics 'SHELXTL (Bruker, 1997)'
_computing_publication_material 'UdMX (local program)'
_computing_structure_refinement 'SHELXL97 (Sheldrick, 1997)'
_computing_structure_solution 'SHELXS97 (Sheldrick, 1997)'
_diffrn_ambient_temperature 220(2)
_diffrn_detector_area_resol_mean 5.5
_diffrn_measured_fraction_theta_full 0.990
_diffrn_measured_fraction_theta_max 0.990
_diffrn_measurement_device_type 'Bruker AXS Smart 2K/Platform'
_diffrn_measurement_method \w
_diffrn_radiation_monochromator graphite
_diffrn_radiation_source 'Sealed Tube'
_diffrn_radiation_type CuK\a
_diffrn_radiation_wavelength 1.54178
_diffrn_reflns_av_R_equivalents 0.028
_diffrn_reflns_av_sigmaI/netI 0.0350
_diffrn_reflns_limit_h_max 8
_diffrn_reflns_limit_h_min -8
_diffrn_reflns_limit_k_max 17
_diffrn_reflns_limit_k_min -17
_diffrn_reflns_limit_l_max 30
_diffrn_reflns_limit_l_min -29
_diffrn_reflns_number 20573
_diffrn_reflns_theta_full 72.86
_diffrn_reflns_theta_max 72.86
_diffrn_reflns_theta_min 3.57
_diffrn_standards_decay_% 0.00
_diffrn_standards_number 239
_exptl_absorpt_coefficient_mu 2.215
_exptl_absorpt_correction_T_max 0.7500
_exptl_absorpt_correction_T_min 0.4700
_exptl_absorpt_correction_type multi-scan
_exptl_absorpt_process_details 'Sadabs (Sheldrick,1996)'
_exptl_crystal_colour Colourless
_exptl_crystal_density_diffrn 1.301
_exptl_crystal_density_method 'not measured'
_exptl_crystal_description block
_exptl_crystal_F_000 1032
_exptl_crystal_size_max 0.40
_exptl_crystal_size_mid 0.18
_exptl_crystal_size_min 0.18
_refine_diff_density_max 0.342
_refine_diff_density_min -0.401
_refine_diff_density_rms 0.045
_refine_ls_abs_structure_details 'Flack H D (1983), Acta Cryst. A39, 876-881'
_refine_ls_abs_structure_Flack -0.050(16)
_refine_ls_extinction_method none
_refine_ls_goodness_of_fit_ref 0.994
_refine_ls_hydrogen_treatment constr
_refine_ls_matrix_type full
_refine_ls_number_parameters 293
_refine_ls_number_reflns 4916
_refine_ls_number_restraints 0
_refine_ls_restrained_S_all 0.994
_refine_ls_R_factor_all 0.0398
_refine_ls_R_factor_gt 0.0349
_refine_ls_shift/su_max 0.001
_refine_ls_shift/su_mean 0.000
_refine_ls_structure_factor_coef Fsqd
_refine_ls_weighting_details 'calc w=1/[\s^2^(Fo^2^)+(0.0460P)^2^+0.0000P] where P=(Fo^2^+2Fc^2^)/3'
_refine_ls_weighting_scheme calc
_refine_ls_wR_factor_gt 0.0821
_refine_ls_wR_factor_ref 0.0841
_reflns_number_gt 4396
_reflns_number_total 4916
_reflns_threshold_expression I>2\s(I)
_cod_data_source_file c4qo00142g2.cif
_cod_data_source_block guin25
_cod_depositor_comments
;
The following automatic conversions were performed:

data item '_geom_angle_publ_flag' value 'Y' was changed to 'y' in
accordance with the
/home/saulius/struct/COD-crude-data/automatic-downloads/DataCite-retrospective/RSC/depositions/lib/dictionaries/cif_core.dic
dictionary named 'cif_core.dic' version 2.4.2 last updated on
2011-04-26 (46 times).

data item '_geom_bond_publ_flag' value 'Y' was changed to 'y' in
accordance with the
/home/saulius/struct/COD-crude-data/automatic-downloads/DataCite-retrospective/RSC/depositions/lib/dictionaries/cif_core.dic
dictionary named 'cif_core.dic' version 2.4.2 last updated on
2011-04-26 (34 times).

data item '_geom_torsion_publ_flag' value 'Y' was changed to 'y' in
accordance with the
/home/saulius/struct/COD-crude-data/automatic-downloads/DataCite-retrospective/RSC/depositions/lib/dictionaries/cif_core.dic
dictionary named 'cif_core.dic' version 2.4.2 last updated on
2011-04-26 (59 times).

data item '_symmetry_cell_setting' value 'Orthorhombic' was changed
to 'orthorhombic' in accordance with the
/home/saulius/struct/COD-crude-data/automatic-downloads/DataCite-retrospective/RSC/depositions/lib/dictionaries/cif_core.dic
dictionary named 'cif_core.dic' version 2.4.2 last updated on
2011-04-26.

Automatic conversion script
Id: cif_fix_values 6909 2019-04-08 15:41:33Z antanas 
;
_cod_original_sg_symbol_H-M P212121
_cod_database_code 1553001

loop_
_symmetry_equiv_pos_as_xyz
'x, y, z'
'-x+1/2, -y, z+1/2'
'-x, y+1/2, -z+1/2'
'x+1/2, -y+1/2, -z'

loop_
_atom_site_label
_atom_site_type_symbol
_atom_site_fract_x
_atom_site_fract_y
_atom_site_fract_z
_atom_site_U_iso_or_equiv
_atom_site_adp_type
_atom_site_occupancy
_atom_site_symmetry_multiplicity
_atom_site_calc_flag
_atom_site_refinement_flags
Se Se -0.05966(5) 0.44217(2) 0.808563(14) 0.05707(11) Uani 1 1 d .
C1 C 0.1660(4) 0.28543(19) 0.82468(11) 0.0437(6) Uani 1 1 d .
C2 C 0.1863(4) 0.38944(17) 0.83250(10) 0.0356(5) Uani 1 1 d .
C3 C 0.1962(4) 0.41387(18) 0.89402(10) 0.0382(6) Uani 1 1 d .
H3 H 0.1026 0.3769 0.9141 0.046 Uiso 1 1 calc R
C4 C 0.3845(4) 0.39800(18) 0.92073(10) 0.0386(6) Uani 1 1 d .
H4 H 0.4724 0.4397 0.9017 0.046 Uiso 1 1 calc R
N5 N 0.3661(3) 0.43341(16) 0.97804(8) 0.0381(5) Uani 1 1 d .
C6 C 0.2812(4) 0.36762(19) 1.01643(11) 0.0433(6) Uani 1 1 d .
H6A H 0.3764 0.3266 1.0316 0.052 Uiso 1 1 calc R
H6B H 0.1917 0.3290 0.9967 0.052 Uiso 1 1 calc R
C7 C 0.5380(4) 0.47190(19) 0.99979(11) 0.0429(6) Uani 1 1 d .
H7A H 0.6392 0.4285 0.9925 0.051 Uiso 1 1 calc R
H7B H 0.5271 0.4794 1.0398 0.051 Uiso 1 1 calc R
O11 O 0.0853(4) 0.23568(14) 0.85540(10) 0.0660(6) Uani 1 1 d .
O12 O 0.2494(3) 0.25700(14) 0.77846(9) 0.0556(5) Uani 1 1 d .
C12 C 0.2187(6) 0.1595(2) 0.76485(18) 0.0817(12) Uani 1 1 d .
H12A H 0.2660 0.1206 0.7943 0.123 Uiso 1 1 calc R
H12B H 0.2820 0.1446 0.7308 0.123 Uiso 1 1 calc R
H12C H 0.0876 0.1484 0.7604 0.123 Uiso 1 1 calc R
C22 C 0.3395(4) 0.4340(2) 0.79862(11) 0.0505(7) Uani 1 1 d .
H22A H 0.4565 0.4053 0.8079 0.076 Uiso 1 1 calc R
H22B H 0.3450 0.5000 0.8066 0.076 Uiso 1 1 calc R
H22C H 0.3145 0.4250 0.7598 0.076 Uiso 1 1 calc R
O31 O 0.1507(3) 0.50947(14) 0.89857(8) 0.0532(5) Uani 1 1 d .
H31 H 0.1876 0.5297 0.9286 0.080 Uiso 1 1 calc R
C41 C 0.4629(5) 0.29978(19) 0.91624(11) 0.0499(7) Uani 1 1 d .
H41A H 0.5785 0.2963 0.9362 0.075 Uiso 1 1 calc R
H41B H 0.4840 0.2848 0.8778 0.075 Uiso 1 1 calc R
H41C H 0.3759 0.2558 0.9318 0.075 Uiso 1 1 calc R
C61 C 0.1854(4) 0.41797(17) 1.06280(10) 0.0393(6) Uani 1 1 d .
C62 C 0.0411(4) 0.4785(2) 1.05161(11) 0.0500(7) Uani 1 1 d .
H62 H 0.0050 0.4886 1.0149 0.060 Uiso 1 1 calc R
C63 C -0.0495(5) 0.5238(2) 1.09330(13) 0.0569(8) Uani 1 1 d .
H63 H -0.1471 0.5644 1.0849 0.068 Uiso 1 1 calc R
C64 C 0.0015(4) 0.5103(2) 1.14749(13) 0.0547(8) Uani 1 1 d .
H64 H -0.0596 0.5419 1.1760 0.066 Uiso 1 1 calc R
C65 C 0.1419(5) 0.4504(2) 1.15894(11) 0.0568(8) Uani 1 1 d .
H65 H 0.1761 0.4401 1.1958 0.068 Uiso 1 1 calc R
C66 C 0.2352(4) 0.4045(2) 1.11709(11) 0.0467(7) Uani 1 1 d .
H66 H 0.3327 0.3640 1.1258 0.056 Uiso 1 1 calc R
C71 C 0.5815(4) 0.5644(2) 0.97395(10) 0.0405(5) Uani 1 1 d .
C72 C 0.7208(4) 0.5737(2) 0.93505(12) 0.0504(7) Uani 1 1 d .
H72 H 0.7956 0.5225 0.9261 0.060 Uiso 1 1 calc R
C73 C 0.7493(5) 0.6588(3) 0.90932(14) 0.0622(9) Uani 1 1 d .
H73 H 0.8413 0.6644 0.8823 0.075 Uiso 1 1 calc R
C74 C 0.6451(5) 0.7342(2) 0.92294(14) 0.0651(9) Uani 1 1 d .
H74 H 0.6660 0.7916 0.9055 0.078 Uiso 1 1 calc R
C75 C 0.5084(5) 0.7261(2) 0.96246(14) 0.0608(9) Uani 1 1 d .
H75 H 0.4369 0.7781 0.9721 0.073 Uiso 1 1 calc R
C76 C 0.4773(4) 0.6415(2) 0.98763(12) 0.0498(7) Uani 1 1 d .
H76 H 0.3842 0.6362 1.0144 0.060 Uiso 1 1 calc R
C81 C -0.1114(4) 0.3639(2) 0.74588(11) 0.0455(7) Uani 1 1 d .
C82 C -0.0426(5) 0.3853(3) 0.69501(13) 0.0637(8) Uani 1 1 d .
H82 H 0.0316 0.4383 0.6902 0.076 Uiso 1 1 calc R
C83 C -0.0831(6) 0.3285(4) 0.65072(15) 0.0913(15) Uani 1 1 d .
H83 H -0.0337 0.3419 0.6158 0.110 Uiso 1 1 calc R
C84 C -0.1947(7) 0.2530(4) 0.6577(2) 0.0990(19) Uani 1 1 d .
H84 H -0.2226 0.2146 0.6275 0.119 Uiso 1 1 calc R
C85 C -0.2657(6) 0.2333(3) 0.7081(2) 0.0917(15) Uani 1 1 d .
H85 H -0.3438 0.1817 0.7124 0.110 Uiso 1 1 calc R
C86 C -0.2242(5) 0.2884(2) 0.75323(15) 0.0637(9) Uani 1 1 d .
H86 H -0.2724 0.2743 0.7882 0.076 Uiso 1 1 calc R

loop_
_atom_site_aniso_label
_atom_site_aniso_U_11
_atom_site_aniso_U_22
_atom_site_aniso_U_33
_atom_site_aniso_U_23
_atom_site_aniso_U_13
_atom_site_aniso_U_12
Se 0.05890(19) 0.05715(18) 0.05515(17) -0.01445(16) -0.01825(17) 0.02151(16)
C1 0.0429(15) 0.0382(14) 0.0500(15) -0.0028(12) -0.0134(13) 0.0014(11)
C2 0.0372(13) 0.0305(13) 0.0391(13) 0.0004(10) -0.0028(12) 0.0042(10)
C3 0.0392(13) 0.0398(14) 0.0355(12) -0.0003(10) 0.0000(12) 0.0047(10)
C4 0.0398(14) 0.0392(14) 0.0369(13) 0.0016(10) 0.0023(12) 0.0049(11)
N5 0.0399(11) 0.0414(12) 0.0329(10) 0.0012(9) 0.0009(9) 0.0002(10)
C6 0.0516(17) 0.0376(14) 0.0408(14) 0.0021(11) 0.0017(13) -0.0022(12)
C7 0.0373(15) 0.0516(16) 0.0397(13) -0.0010(11) -0.0024(13) 0.0002(12)
O11 0.0703(16) 0.0485(12) 0.0790(15) 0.0098(11) -0.0027(14) -0.0165(12)
O12 0.0588(13) 0.0468(12) 0.0611(12) -0.0166(10) -0.0058(11) 0.0125(10)
C12 0.091(3) 0.047(2) 0.107(3) -0.032(2) -0.023(3) 0.0162(19)
C22 0.0579(17) 0.0513(16) 0.0423(14) 0.0085(13) 0.0039(13) -0.0056(14)
O31 0.0574(13) 0.0496(12) 0.0527(12) -0.0144(9) -0.0158(11) 0.0194(10)
C41 0.0557(17) 0.0488(16) 0.0452(14) -0.0020(12) -0.0067(15) 0.0166(14)
C61 0.0436(14) 0.0367(14) 0.0378(12) 0.0040(10) 0.0021(12) -0.0063(11)
C62 0.0442(16) 0.0642(18) 0.0418(13) 0.0059(12) -0.0020(14) 0.0039(14)
C63 0.0462(16) 0.0595(18) 0.0649(18) 0.0050(14) 0.0033(17) 0.0118(15)
C64 0.0542(19) 0.0569(18) 0.0530(17) -0.0077(14) 0.0103(15) -0.0011(14)
C65 0.068(2) 0.064(2) 0.0388(14) -0.0025(14) -0.0019(14) -0.0043(18)
C66 0.0487(16) 0.0489(16) 0.0425(14) 0.0048(12) -0.0047(14) 0.0031(13)
C71 0.0362(13) 0.0481(14) 0.0373(11) -0.0062(11) -0.0067(11) -0.0030(13)
C72 0.0387(14) 0.060(2) 0.0524(15) -0.0047(14) 0.0043(13) -0.0047(13)
C73 0.0511(19) 0.080(3) 0.0550(18) 0.0031(17) 0.0031(16) -0.0229(18)
C74 0.070(2) 0.055(2) 0.070(2) 0.0121(17) -0.014(2) -0.0218(17)
C75 0.070(2) 0.0469(17) 0.0651(19) -0.0057(14) -0.0105(17) 0.0021(15)
C76 0.0502(19) 0.0545(17) 0.0446(14) -0.0074(12) 0.0006(14) 0.0020(14)
C81 0.0407(16) 0.0534(16) 0.0423(14) -0.0070(12) -0.0105(13) 0.0132(12)
C82 0.0502(17) 0.090(2) 0.0512(16) 0.0076(16) -0.0050(19) 0.0122(17)
C83 0.069(3) 0.158(4) 0.0471(19) -0.017(2) -0.007(2) 0.053(3)
C84 0.085(3) 0.118(4) 0.094(3) -0.057(3) -0.047(3) 0.048(3)
C85 0.077(3) 0.072(3) 0.126(4) -0.031(3) -0.042(3) 0.007(2)
C86 0.0522(19) 0.067(2) 0.072(2) -0.0061(17) -0.0072(18) 0.0041(16)

loop_
_atom_type_symbol
_atom_type_description
_atom_type_scat_dispersion_real
_atom_type_scat_dispersion_imag
_atom_type_scat_source
C C 0.0181 0.0091 'International Tables Vol C Tables 4.2.6.8 and 6.1.1.4'
H H 0.0000 0.0000 'International Tables Vol C Tables 4.2.6.8 and 6.1.1.4'
N N 0.0311 0.0180 'International Tables Vol C Tables 4.2.6.8 and 6.1.1.4'
O O 0.0492 0.0322 'International Tables Vol C Tables 4.2.6.8 and 6.1.1.4'
Se Se -0.7943 1.1372 'International Tables Vol C Tables 4.2.6.8 and 6.1.1.4'

loop_
_geom_angle_atom_site_label_1
_geom_angle_atom_site_label_2
_geom_angle_atom_site_label_3
_geom_angle
_geom_angle_publ_flag
C81 SE C2 100.31(11) y
O11 C1 O12 124.4(3) y
O11 C1 C2 124.3(3) y
O12 C1 C2 111.3(2) y
C1 C2 C22 114.7(2) y
C1 C2 C3 110.6(2) y
C22 C2 C3 113.3(2) y
C1 C2 SE 104.40(18) y
C22 C2 SE 109.26(17) y
C3 C2 SE 103.58(17) y
O31 C3 C4 108.6(2) y
O31 C3 C2 106.6(2) y
C4 C3 C2 114.8(2) y
O31 C3 H3 108.9 ?
C4 C3 H3 108.9 ?
C2 C3 H3 108.9 ?
N5 C4 C41 114.6(2) y
N5 C4 C3 105.4(2) y
C41 C4 C3 116.1(2) y
N5 C4 H4 106.7 ?
C41 C4 H4 106.7 ?
C3 C4 H4 106.7 ?
C7 N5 C6 111.9(2) y
C7 N5 C4 113.0(2) y
C6 N5 C4 114.3(2) y
N5 C6 C61 111.0(2) y
N5 C6 H6A 109.4 ?
C61 C6 H6A 109.4 ?
N5 C6 H6B 109.4 ?
C61 C6 H6B 109.4 ?
H6A C6 H6B 108 ?
N5 C7 C71 111.3(2) y
N5 C7 H7A 109.4 ?
C71 C7 H7A 109.4 ?
N5 C7 H7B 109.4 ?
C71 C7 H7B 109.4 ?
H7A C7 H7B 108 ?
C1 O12 C12 114.5(3) y
O12 C12 H12A 109.5 ?
O12 C12 H12B 109.5 ?
H12A C12 H12B 109.5 ?
O12 C12 H12C 109.5 ?
H12A C12 H12C 109.5 ?
H12B C12 H12C 109.5 ?
C2 C22 H22A 109.5 ?
C2 C22 H22B 109.5 ?
H22A C22 H22B 109.5 ?
C2 C22 H22C 109.5 ?
H22A C22 H22C 109.5 ?
H22B C22 H22C 109.5 ?
C3 O31 H31 109.5 ?
C4 C41 H41A 109.5 ?
C4 C41 H41B 109.5 ?
H41A C41 H41B 109.5 ?
C4 C41 H41C 109.5 ?
H41A C41 H41C 109.5 ?
H41B C41 H41C 109.5 ?
C66 C61 C62 118.2(3) y
C66 C61 C6 121.7(3) y
C62 C61 C6 120.1(2) y
C63 C62 C61 121.0(3) y
C63 C62 H62 119.5 ?
C61 C62 H62 119.5 ?
C62 C63 C64 120.6(3) y
C62 C63 H63 119.7 ?
C64 C63 H63 119.7 ?
C65 C64 C63 118.9(3) y
C65 C64 H64 120.5 ?
C63 C64 H64 120.5 ?
C64 C65 C66 121.1(3) y
C64 C65 H65 119.5 ?
C66 C65 H65 119.5 ?
C61 C66 C65 120.3(3) y
C61 C66 H66 119.9 ?
C65 C66 H66 119.9 ?
C76 C71 C72 119.0(3) y
C76 C71 C7 119.6(2) y
C72 C71 C7 121.4(3) y
C71 C72 C73 119.9(3) y
C71 C72 H72 120.1 ?
C73 C72 H72 120.1 ?
C74 C73 C72 120.6(3) y
C74 C73 H73 119.7 ?
C72 C73 H73 119.7 ?
C73 C74 C75 119.9(3) y
C73 C74 H74 120.1 ?
C75 C74 H74 120.1 ?
C76 C75 C74 119.9(3) y
C76 C75 H75 120.1 ?
C74 C75 H75 120.1 ?
C75 C76 C71 120.8(3) y
C75 C76 H76 119.6 ?
C71 C76 H76 119.6 ?
C82 C81 C86 120.9(3) y
C82 C81 SE 120.7(3) y
C86 C81 SE 118.4(2) y
C81 C82 C83 119.5(4) y
C81 C82 H82 120.3 ?
C83 C82 H82 120.3 ?
C84 C83 C82 120.0(4) y
C84 C83 H83 120 ?
C82 C83 H83 120 ?
C85 C84 C83 120.2(4) y
C85 C84 H84 119.9 ?
C83 C84 H84 119.9 ?
C84 C85 C86 120.7(4) y
C84 C85 H85 119.6 ?
C86 C85 H85 119.6 ?
C81 C86 C85 118.7(4) y
C81 C86 H86 120.7 ?
C85 C86 H86 120.7 ?

loop_
_geom_bond_atom_site_label_1
_geom_bond_atom_site_label_2
_geom_bond_distance
_geom_bond_publ_flag
Se C81 1.931(3) y
Se C2 2.024(3) y
C1 O11 1.188(3) y
C1 O12 1.339(3) y
C1 C2 1.516(3) y
C2 C22 1.524(4) y
C2 C3 1.537(3) y
C3 O31 1.419(3) y
C3 C4 1.529(4) y
C3 H3 0.99 ?
C4 N5 1.488(3) y
C4 C41 1.527(4) y
C4 H4 0.99 ?
N5 C7 1.462(3) y
N5 C6 1.464(3) y
C6 C61 1.509(4) y
C6 H6a 0.98 ?
C6 H6b 0.98 ?
C7 C71 1.506(4) y
C7 H7a 0.98 ?
C7 H7b 0.98 ?
O12 C12 1.459(4) y
C12 H12a 0.97 ?
C12 H12b 0.97 ?
C12 H12c 0.97 ?
C22 H22a 0.97 ?
C22 H22b 0.97 ?
C22 H22c 0.97 ?
O31 H31 0.83 ?
C41 H41a 0.97 ?
C41 H41b 0.97 ?
C41 H41c 0.97 ?
C61 C66 1.381(4) y
C61 C62 1.388(4) y
C62 C63 1.372(4) y
C62 H62 0.94 ?
C63 C64 1.381(4) y
C63 H63 0.94 ?
C64 C65 1.362(4) y
C64 H64 0.94 ?
C65 C66 1.389(4) y
C65 H65 0.94 ?
C66 H66 0.94 ?
C71 C76 1.382(4) y
C71 C72 1.390(4) y
C72 C73 1.390(5) y
C72 H72 0.94 ?
C73 C74 1.363(5) y
C73 H73 0.94 ?
C74 C75 1.385(5) y
C74 H74 0.94 ?
C75 C76 1.381(4) y
C75 H75 0.94 ?
C76 H76 0.94 ?
C81 C82 1.368(4) y
C81 C86 1.371(5) y
C82 C83 1.382(5) y
C82 H82 0.94 ?
C83 C84 1.365(7) y
C83 H83 0.94 ?
C84 C85 1.359(7) y
C84 H84 0.94 ?
C85 C86 1.386(5) y
C85 H85 0.94 ?
C86 H86 0.94 ?

loop_
_geom_hbond_atom_site_label_D
_geom_hbond_atom_site_label_H
_geom_hbond_atom_site_label_A
_geom_hbond_distance_DH
_geom_hbond_distance_HA
_geom_hbond_distance_DA
_geom_hbond_angle_DHA
O31 H31 N5 0.83 2.24 2.714(3) 116.1

loop_
_geom_torsion_atom_site_label_1
_geom_torsion_atom_site_label_2
_geom_torsion_atom_site_label_3
_geom_torsion_atom_site_label_4
_geom_torsion
_geom_torsion_publ_flag
O11 C1 C2 C22 162.6(3) y
O12 C1 C2 C22 -18.0(3) y
O11 C1 C2 C3 33.0(4) y
O12 C1 C2 C3 -147.6(2) y
O11 C1 C2 SE -77.9(3) y
O12 C1 C2 SE 101.6(2) y
C81 SE C2 C1 -39.2(2) y
C81 SE C2 C22 83.9(2) y
C81 SE C2 C3 -155.07(17) y
C1 C2 C3 O31 -160.2(2) y
C22 C2 C3 O31 69.4(3) y
SE C2 C3 O31 -48.8(2) y
C1 C2 C3 C4 79.4(3) y
C22 C2 C3 C4 -51.0(3) y
SE C2 C3 C4 -169.20(18) y
O31 C3 C4 N5 56.0(3) y
C2 C3 C4 N5 175.3(2) y
O31 C3 C4 C41 -175.9(2) y
C2 C3 C4 C41 -56.6(3) y
C41 C4 N5 C7 82.8(3) y
C3 C4 N5 C7 -148.2(2) y
C41 C4 N5 C6 -46.7(3) y
C3 C4 N5 C6 82.3(3) y
C7 N5 C6 C61 77.1(3) y
C4 N5 C6 C61 -152.7(2) y
C6 N5 C7 C71 -156.0(2) y
C4 N5 C7 C71 73.2(3) y
O11 C1 O12 C12 5.9(4) y
C2 C1 O12 C12 -173.5(3) y
N5 C6 C61 C66 -120.3(3) y
N5 C6 C61 C62 60.8(3) y
C66 C61 C62 C63 0.1(4) y
C6 C61 C62 C63 179.0(3) y
C61 C62 C63 C64 0.2(5) y
C62 C63 C64 C65 -0.8(5) y
C63 C64 C65 C66 1.0(5) y
C62 C61 C66 C65 0.2(4) y
C6 C61 C66 C65 -178.7(3) y
C64 C65 C66 C61 -0.8(5) y
N5 C7 C71 C76 71.7(3) y
N5 C7 C71 C72 -106.1(3) y
C76 C71 C72 C73 -2.1(4) y
C7 C71 C72 C73 175.7(3) y
C71 C72 C73 C74 1.8(5) y
C72 C73 C74 C75 -0.5(5) y
C73 C74 C75 C76 -0.5(5) y
C74 C75 C76 C71 0.1(5) y
C72 C71 C76 C75 1.2(4) y
C7 C71 C76 C75 -176.7(3) y
C2 SE C81 C82 -85.4(2) y
C2 SE C81 C86 97.1(2) y
C86 C81 C82 C83 -1.9(5) y
SE C81 C82 C83 -179.4(3) y
C81 C82 C83 C84 1.7(6) y
C82 C83 C84 C85 -0.3(6) y
C83 C84 C85 C86 -0.9(7) y
C82 C81 C86 C85 0.8(5) y
SE C81 C86 C85 178.4(3) y
C84 C85 C86 C81 0.6(6) y
